data_7209665
loop_
_publ_author_name
'Huang, Fu-Ping'
'Yang, Zu-Mei'
'Yao, Peng-Fei'
'Yu, Qing'
'Tian, Jin-Lei'
'Bian, He-Dong'
'Yan, Shi-Ping'
'Liao, Dai-Zheng'
'Cheng, Peng'

_publ_section_title
;
 Coordination assemblies of the CdII--BDC/bpt mixed-ligand system:
 positional isomeric effect, structural diversification and luminescent
 properties
;
_journal_issue 14
_journal_name_full CrystEngComm
_journal_page_first 2657
_journal_paper_doi 10.1039/c3ce26905a
_journal_volume 15
_journal_year 2013
_chemical_formula_sum 'C48 H38 Cd3 N10 O18'
_chemical_formula_weight 1380.12
_chemical_name_systematic
;
?
;
_space_group_IT_number 2
_symmetry_cell_setting triclinic
_symmetry_space_group_name_Hall '-P 1'
_symmetry_space_group_name_H-M 'P -1'
_atom_sites_solution_hydrogens geom
_atom_sites_solution_primary direct
_atom_sites_solution_secondary difmap
_audit_creation_method SHELXL-97
_cell_angle_alpha 83.95(3)
_cell_angle_beta 83.06(3)
_cell_angle_gamma 76.05(3)
_cell_formula_units_Z 2
_cell_length_a 11.175(2)
_cell_length_b 11.499(2)
_cell_length_c 22.243(4)
_cell_measurement_temperature 293(2)
_cell_volume 2745.0(9)
_computing_structure_refinement 'SHELXL-97 (Sheldrick, 1997)'
_computing_structure_solution 'SHELXS-97 (Sheldrick, 1990)'
_diffrn_ambient_temperature 293(2)
_diffrn_measured_fraction_theta_full 0.984
_diffrn_measured_fraction_theta_max 0.984
_diffrn_radiation_monochromator graphite
_diffrn_radiation_source 'fine-focus sealed tube'
_diffrn_radiation_type MoK\a
_diffrn_radiation_wavelength 0.71073
_diffrn_reflns_av_R_equivalents 0.0463
_diffrn_reflns_av_sigmaI/netI 0.0708
_diffrn_reflns_limit_h_max 13
_diffrn_reflns_limit_h_min -13
_diffrn_reflns_limit_k_max 12
_diffrn_reflns_limit_k_min -13
_diffrn_reflns_limit_l_max 26
_diffrn_reflns_limit_l_min -26
_diffrn_reflns_number 16678
_diffrn_reflns_theta_full 25.00
_diffrn_reflns_theta_max 25.00
_diffrn_reflns_theta_min 3.05
_exptl_absorpt_coefficient_mu 1.231
_exptl_absorpt_correction_T_max 0.853
_exptl_absorpt_correction_T_min 0.766
_exptl_absorpt_correction_type multi-scan
_exptl_absorpt_process_details sadabs
_exptl_crystal_colour colorless
_exptl_crystal_density_diffrn 1.670
_exptl_crystal_density_method 'not measured'
_exptl_crystal_description block
_exptl_crystal_F_000 2310
_exptl_crystal_size_max 0.40
_exptl_crystal_size_mid 0.20
_exptl_crystal_size_min 0.12
_refine_diff_density_max 5.860
_refine_diff_density_min -2.622
_refine_diff_density_rms 0.207
_refine_ls_extinction_method none
_refine_ls_goodness_of_fit_ref 1.002
_refine_ls_hydrogen_treatment constr
_refine_ls_matrix_type full
_refine_ls_number_parameters 721
_refine_ls_number_reflns 9516
_refine_ls_number_restraints 33
_refine_ls_restrained_S_all 1.002
_refine_ls_R_factor_all 0.1225
_refine_ls_R_factor_gt 0.1036
_refine_ls_shift/su_max 0.003
_refine_ls_shift/su_mean 0.000
_refine_ls_structure_factor_coef Fsqd
_refine_ls_weighting_details 'calc w=1/[\s^2^(Fo^2^)+(0.1007P)^2^+80.0000P] where P=(Fo^2^+2Fc^2^)/3'
_refine_ls_weighting_scheme calc
_refine_ls_wR_factor_gt 0.2605
_refine_ls_wR_factor_ref 0.2745
_reflns_number_gt 7609
_reflns_number_total 9516
_reflns_threshold_expression >2sigma(I)
_cod_data_source_file c3ce26905a.txt
_cod_data_source_block 1
_cod_original_sg_symbol_H-M p-1
_cod_database_code 7209665

loop_
_symmetry_equiv_pos_as_xyz
'x, y, z'
'-x, -y, -z'

loop_
_atom_site_label
_atom_site_type_symbol
_atom_site_fract_x
_atom_site_fract_y
_atom_site_fract_z
_atom_site_U_iso_or_equiv
_atom_site_adp_type
_atom_site_occupancy
_atom_site_symmetry_multiplicity
_atom_site_calc_flag
_atom_site_refinement_flags
Cd1 Cd 0.38996(9) 0.22856(9) 1.01073(4) 0.0364(3) Uani 1 1 d .
Cd2 Cd 1.34731(10) 0.20042(12) 0.74286(5) 0.0547(4) Uani 1 1 d .
Cd3 Cd 1.27541(9) 1.11353(9) 0.48717(4) 0.0362(3) Uani 1 1 d .
C1 C 0.2044(13) 0.1059(13) 1.0105(7) 0.048(3) Uani 1 1 d .
C2 C 0.0985(12) 0.0511(12) 1.0051(7) 0.042(3) Uani 1 1 d .
C3 C -0.0053(14) 0.0707(14) 1.0477(7) 0.050(4) Uani 1 1 d .
C4 C 0.1013(14) -0.0205(14) 0.9570(7) 0.049(4) Uani 1 1 d .
C5 C 0.6140(13) 0.2317(13) 0.9403(6) 0.045(3) Uani 1 1 d .
C6 C 0.7326(12) 0.2160(12) 0.9001(6) 0.041(3) Uani 1 1 d .
C7 C 0.8309(14) 0.2606(14) 0.9136(6) 0.050(4) Uani 1 1 d .
H7A H 0.8221 0.3016 0.9484 0.060 Uiso 1 1 calc R
C8 C 0.9386(14) 0.2454(13) 0.8773(7) 0.048(3) Uani 1 1 d .
H8A H 1.0018 0.2781 0.8868 0.058 Uiso 1 1 calc R
C9 C 0.9566(13) 0.1808(12) 0.8252(6) 0.043(3) Uani 1 1 d .
C10 C 0.8590(14) 0.1363(17) 0.8106(7) 0.060(4) Uani 1 1 d .
H10A H 0.8678 0.0962 0.7756 0.072 Uiso 1 1 calc R
C11 C 0.7480(14) 0.1517(17) 0.8486(7) 0.060(4) Uani 1 1 d .
H11A H 0.6843 0.1192 0.8396 0.072 Uiso 1 1 calc R
C12 C 1.0792(13) 0.1560(13) 0.7857(7) 0.045(3) Uani 1 1 d .
C13 C 1.3248(13) 0.4423(15) 0.7013(7) 0.050(4) Uani 1 1 d .
C14 C 1.3092(12) 0.5617(13) 0.6675(6) 0.042(3) Uani 1 1 d .
C15 C 1.2472(14) 0.5840(14) 0.6142(7) 0.051(4) Uani 1 1 d .
H15A H 1.2134 0.5247 0.6024 0.061 Uiso 1 1 calc R
C16 C 1.2361(13) 0.6909(13) 0.5799(6) 0.045(3) Uani 1 1 d .
H16A H 1.1948 0.7023 0.5450 0.054 Uiso 1 1 calc R
C17 C 1.2835(12) 0.7817(12) 0.5949(6) 0.038(3) Uani 1 1 d .
C18 C 1.3455(16) 0.7627(13) 0.6482(7) 0.053(4) Uani 1 1 d .
H18A H 1.3781 0.8227 0.6602 0.063 Uiso 1 1 calc R
C19 C 1.3567(14) 0.6524(14) 0.6822(6) 0.049(4) Uani 1 1 d .
H19A H 1.3989 0.6400 0.7168 0.058 Uiso 1 1 calc R
C20 C 1.2736(12) 0.8984(13) 0.5572(6) 0.042(3) Uani 1 1 d .
C21 C 1.3983(18) 1.2969(18) 0.4917(10) 0.071(3) Uani 1 1 d U
C22 C 1.4520(13) 1.3985(13) 0.4964(7) 0.045(3) Uani 1 1 d .
C23 C 1.4272(14) 1.4995(16) 0.4526(8) 0.059(4) Uani 1 1 d .
C24 C 1.5247(13) 1.4030(13) 0.5427(7) 0.047(3) Uani 1 1 d .
C25 C 0.2841(13) 0.5048(12) 0.9578(6) 0.043(3) Uani 1 1 d .
H25A H 0.3220 0.5205 0.9901 0.052 Uiso 1 1 calc R
C26 C 0.2345(13) 0.5998(13) 0.9191(6) 0.044(3) Uani 1 1 d .
H26A H 0.2384 0.6775 0.9252 0.053 Uiso 1 1 calc R
C27 C 0.1786(13) 0.5785(13) 0.8707(6) 0.044(3) Uani 1 1 d .
C28 C 0.1725(13) 0.4628(13) 0.8645(6) 0.046(3) Uani 1 1 d .
H28A H 0.1338 0.4465 0.8327 0.055 Uiso 1 1 calc R
C29 C 0.2237(13) 0.3706(14) 0.9052(7) 0.048(4) Uani 1 1 d .
H29A H 0.2189 0.2925 0.9005 0.058 Uiso 1 1 calc R
C30 C 0.1307(12) 0.6765(12) 0.8254(6) 0.038(3) Uani 1 1 d .
C31 C 0.0411(13) 0.7657(13) 0.7510(6) 0.041(3) Uani 1 1 d .
C32 C -0.0263(13) 0.7978(13) 0.6959(6) 0.041(3) Uani 1 1 d .
C33 C -0.0493(14) 0.9104(14) 0.6652(6) 0.048(3) Uani 1 1 d .
H33A H -0.0212 0.9721 0.6785 0.058 Uiso 1 1 calc R
C34 C -0.1142(15) 0.9308(13) 0.6148(7) 0.050(4) Uani 1 1 d .
H34A H -0.1281 1.0070 0.5944 0.061 Uiso 1 1 calc R
C35 C -0.1318(15) 0.7348(14) 0.6239(7) 0.054(4) Uani 1 1 d .
H35A H -0.1584 0.6739 0.6089 0.065 Uiso 1 1 calc R
H36A H -0.0551 0.6287 0.6945 0.065 Uiso 1 1 d R
C36 C -0.0694(15) 0.7078(13) 0.6742(7) 0.050(4) Uani 1 1 d .
C37 C 1.1222(14) 1.2716(14) 0.5934(7) 0.049(4) Uani 1 1 d .
H37A H 1.2018 1.2802 0.5966 0.058 Uiso 1 1 calc R
C38 C 1.0297(14) 1.3229(13) 0.6352(7) 0.048(4) Uani 1 1 d .
H38A H 1.0463 1.3666 0.6647 0.058 Uiso 1 1 calc R
C39 C 0.9123(12) 1.3089(12) 0.6327(6) 0.037(3) Uani 1 1 d .
C40 C 0.8913(13) 1.2468(13) 0.5863(6) 0.046(3) Uani 1 1 d .
H40A H 0.8123 1.2376 0.5823 0.055 Uiso 1 1 calc R
C41 C 0.9910(14) 1.1991(13) 0.5463(6) 0.046(3) Uani 1 1 d .
H41A H 0.9774 1.1563 0.5155 0.056 Uiso 1 1 calc R
C42 C 0.8118(12) 1.3591(13) 0.6787(6) 0.041(3) Uani 1 1 d .
C43 C 0.7188(12) 1.4533(13) 0.7532(6) 0.040(3) Uani 1 1 d .
C44 C 0.6903(12) 1.5213(12) 0.8074(6) 0.038(3) Uani 1 1 d .
C45 C 0.7844(14) 1.5610(14) 0.8271(7) 0.051(4) Uani 1 1 d .
H45A H 0.8635 1.5449 0.8066 0.061 Uiso 1 1 calc R
C46 C 0.7590(13) 1.6251(13) 0.8778(6) 0.042(3) Uani 1 1 d .
H46A H 0.8231 1.6503 0.8918 0.051 Uiso 1 1 calc R
C47 C 0.5563(13) 1.6112(15) 0.8881(6) 0.048(4) Uani 1 1 d .
H47A H 0.4777 1.6298 0.9089 0.058 Uiso 1 1 calc R
C48 C 0.5735(13) 1.5451(14) 0.8403(7) 0.048(4) Uani 1 1 d .
H48A H 0.5093 1.5158 0.8294 0.057 Uiso 1 1 calc R
N1 N 0.2817(10) 0.3922(11) 0.9524(5) 0.043(3) Uani 1 1 d .
N2 N 0.0914(11) 0.8437(10) 0.7747(5) 0.045(3) Uani 1 1 d .
N3 N 0.1499(11) 0.7848(11) 0.8241(5) 0.045(3) Uani 1 1 d .
N4 N 0.0642(10) 0.6619(10) 0.7803(5) 0.040(3) Uani 1 1 d .
N5 N -0.1574(11) 0.8468(11) 0.5943(5) 0.046(3) Uani 1 1 d .
N6 N 1.1072(10) 1.2111(10) 0.5493(5) 0.042(3) Uani 1 1 d .
N7 N 0.6385(11) 1.4028(11) 0.7306(5) 0.043(3) Uani 1 1 d .
N8 N 0.6971(10) 1.3413(11) 0.6805(5) 0.045(3) Uani 1 1 d .
N9 N 0.8293(10) 1.4285(10) 0.7220(5) 0.042(3) Uani 1 1 d .
N10 N 0.6473(10) 1.6524(10) 0.9077(5) 0.040(3) Uani 1 1 d .
O1 O 0.2000(12) 0.1700(11) 1.0523(6) 0.071(3) Uani 1 1 d .
O2 O 0.2966(10) 0.0918(10) 0.9708(6) 0.064(3) Uani 1 1 d .
O3 O 0.5987(10) 0.2881(12) 0.9856(5) 0.067(3) Uani 1 1 d .
O4 O 0.5306(9) 0.1826(11) 0.9259(5) 0.060(3) Uani 1 1 d .
O5 O 1.1580(9) 0.2131(11) 0.7951(5) 0.056(3) Uani 1 1 d .
O6 O 1.0935(10) 0.0798(10) 0.7481(5) 0.054(3) Uani 1 1 d .
O7 O 1.2783(13) 0.3665(11) 0.6868(7) 0.080(4) Uani 1 1 d .
O8 O 1.3896(11) 0.4199(11) 0.7447(6) 0.069(3) Uani 1 1 d .
O9 O 1.3298(9) 0.9729(8) 0.5707(4) 0.044(2) Uani 1 1 d .
O10 O 1.2149(11) 0.9169(10) 0.5113(5) 0.059(3) Uani 1 1 d .
O11 O 1.3310(12) 1.2988(12) 0.4505(7) 0.080(3) Uani 1 1 d U
O12 O 1.4219(12) 1.2059(11) 0.5281(7) 0.078(3) Uani 1 1 d U
O13 O 0.5038(12) 0.0707(13) 1.0717(5) 0.077(4) Uani 1 1 d .
O14 O 1.3117(12) 0.0592(12) 0.6866(6) 0.077(4) Uani 1 1 d .
O15 O 1.5424(14) 0.1620(15) 0.6843(8) 0.102(6) Uani 1 1 d .
O16 O 1.428(2) 0.149(2) 0.8244(10) 0.151(8) Uani 1 1 d U
O17 O 1.4350(10) 0.9971(12) 0.4242(5) 0.065(3) Uani 1 1 d .
O18 O 0.627(4) 0.108(4) 0.1742(18) 0.120(12) Uani 0.50 1 d PU
O19 O 0.563(5) 0.860(4) 0.743(2) 0.19(2) Uani 0.50 1 d PU
H13A H 0.5842 0.0649 1.0742 0.224 Uiso 1 1 d R
H13B H 0.4716 0.0198 1.0928 0.224 Uiso 1 1 d R
H14A H 1.3699 0.0274 0.6605 0.224 Uiso 1 1 d R
H14B H 1.2448 0.0401 0.6927 0.224 Uiso 1 1 d R
H15B H 1.5617 0.1118 0.6582 0.224 Uiso 1 1 d R
H15C H 1.6003 0.2005 0.6901 0.224 Uiso 1 1 d R
H16B H 1.5090 0.1223 0.8251 0.224 Uiso 1 1 d R
H16C H 1.3852 0.1479 0.8590 0.224 Uiso 1 1 d R
H17A H 1.4424 0.9234 0.4231 0.224 Uiso 1 1 d R
H17B H 1.4919 1.0304 0.4033 0.224 Uiso 1 1 d R
H19 H 0.5001 0.8769 0.7686 0.224 Uiso 1 1 d R
H18 H 0.6111 0.0236 0.1806 0.224 Uiso 1 1 d R
H2 H 0.0952 0.9207 0.7667 0.224 Uiso 1 1 d R
H7 H 0.5612 1.4094 0.7356 0.224 Uiso 1 1 d R

loop_
_atom_site_aniso_label
_atom_site_aniso_U_11
_atom_site_aniso_U_22
_atom_site_aniso_U_33
_atom_site_aniso_U_23
_atom_site_aniso_U_13
_atom_site_aniso_U_12
Cd1 0.0359(5) 0.0405(5) 0.0356(5) -0.0142(4) -0.0035(4) -0.0096(4)
Cd2 0.0459(6) 0.0782(9) 0.0437(6) -0.0118(6) -0.0009(5) -0.0203(6)
Cd3 0.0375(5) 0.0399(5) 0.0339(5) -0.0085(4) -0.0072(4) -0.0102(4)
C1 0.043(8) 0.045(8) 0.060(9) -0.005(7) -0.006(7) -0.017(6)
C2 0.039(7) 0.031(7) 0.055(8) -0.003(6) -0.012(6) -0.005(6)
C3 0.044(8) 0.059(9) 0.047(8) -0.020(7) 0.005(6) -0.013(7)
C4 0.054(9) 0.053(9) 0.045(8) -0.022(7) 0.013(7) -0.023(7)
C5 0.042(8) 0.051(9) 0.043(8) -0.013(7) 0.002(6) -0.012(7)
C6 0.041(7) 0.043(8) 0.043(7) -0.016(6) -0.008(6) -0.012(6)
C7 0.062(9) 0.061(10) 0.036(7) -0.015(7) -0.006(7) -0.026(8)
C8 0.048(8) 0.049(8) 0.057(9) -0.011(7) -0.004(7) -0.025(7)
C9 0.045(8) 0.039(7) 0.047(8) -0.002(6) -0.004(6) -0.016(6)
C10 0.042(8) 0.090(13) 0.054(9) -0.030(9) -0.005(7) -0.019(8)
C11 0.041(8) 0.092(13) 0.058(10) -0.036(9) 0.000(7) -0.027(8)
C12 0.044(8) 0.043(8) 0.048(8) -0.002(7) -0.008(6) -0.011(6)
C13 0.035(7) 0.071(11) 0.044(8) 0.007(7) -0.001(6) -0.019(7)
C14 0.038(7) 0.042(8) 0.045(8) -0.005(6) 0.000(6) -0.009(6)
C15 0.055(9) 0.048(9) 0.061(9) -0.017(7) -0.004(7) -0.028(7)
C16 0.049(8) 0.050(9) 0.042(8) -0.009(6) -0.020(6) -0.012(7)
C17 0.042(7) 0.037(7) 0.034(7) -0.003(6) -0.008(6) -0.007(6)
C18 0.082(11) 0.042(8) 0.041(8) -0.004(6) -0.011(7) -0.025(8)
C19 0.063(9) 0.054(9) 0.039(7) -0.006(7) -0.015(7) -0.028(8)
C20 0.035(7) 0.048(8) 0.041(7) -0.011(6) -0.007(6) 0.001(6)
C21 0.064(7) 0.062(7) 0.096(9) -0.013(6) -0.001(6) -0.032(6)
C22 0.046(8) 0.040(8) 0.052(8) -0.011(6) 0.003(6) -0.017(6)
C23 0.044(8) 0.071(11) 0.063(10) -0.013(9) -0.009(7) -0.011(8)
C24 0.046(8) 0.045(8) 0.050(8) 0.009(7) -0.006(6) -0.018(7)
C25 0.054(8) 0.040(8) 0.041(7) -0.003(6) -0.015(6) -0.016(6)
C26 0.052(8) 0.047(8) 0.040(7) -0.021(6) -0.014(6) -0.012(7)
C27 0.045(8) 0.047(8) 0.038(7) -0.008(6) 0.001(6) -0.009(6)
C28 0.052(8) 0.052(9) 0.040(7) -0.005(6) -0.025(6) -0.013(7)
C29 0.045(8) 0.046(8) 0.061(9) -0.015(7) -0.016(7) -0.016(7)
C30 0.042(7) 0.038(7) 0.039(7) -0.010(6) -0.008(6) -0.013(6)
C31 0.046(8) 0.050(8) 0.031(7) -0.008(6) -0.008(6) -0.016(6)
C32 0.049(8) 0.044(8) 0.031(7) -0.003(6) -0.020(6) -0.004(6)
C33 0.061(9) 0.055(9) 0.036(7) -0.006(7) -0.018(7) -0.020(7)
C34 0.065(10) 0.039(8) 0.053(9) 0.000(7) -0.025(7) -0.016(7)
C35 0.073(11) 0.044(9) 0.056(9) -0.013(7) -0.025(8) -0.022(8)
C36 0.065(10) 0.034(7) 0.058(9) -0.002(7) -0.026(8) -0.015(7)
C37 0.042(8) 0.059(9) 0.051(8) -0.020(7) -0.005(6) -0.017(7)
C38 0.054(9) 0.049(9) 0.047(8) -0.025(7) -0.007(7) -0.012(7)
C39 0.044(7) 0.036(7) 0.032(6) -0.013(5) -0.004(5) -0.008(6)
C40 0.036(7) 0.056(9) 0.051(8) -0.023(7) -0.006(6) -0.010(6)
C41 0.054(9) 0.053(9) 0.040(7) -0.014(7) -0.004(6) -0.023(7)
C42 0.042(7) 0.046(8) 0.036(7) -0.012(6) 0.000(6) -0.013(6)
C43 0.039(7) 0.048(8) 0.035(7) -0.017(6) 0.001(6) -0.010(6)
C44 0.039(7) 0.045(8) 0.036(7) -0.015(6) -0.005(6) -0.014(6)
C45 0.044(8) 0.057(9) 0.058(9) -0.026(8) -0.002(7) -0.014(7)
C46 0.045(8) 0.057(9) 0.032(7) -0.020(6) -0.005(6) -0.017(7)
C47 0.037(7) 0.075(10) 0.036(7) -0.020(7) 0.011(6) -0.020(7)
C48 0.041(8) 0.057(9) 0.053(9) -0.026(7) -0.007(6) -0.018(7)
N1 0.041(6) 0.054(7) 0.038(6) -0.005(5) -0.008(5) -0.013(5)
N2 0.056(7) 0.039(6) 0.046(7) -0.011(5) -0.017(6) -0.013(5)
N3 0.059(7) 0.053(7) 0.030(6) -0.006(5) -0.015(5) -0.016(6)
N4 0.038(6) 0.047(7) 0.035(6) 0.002(5) -0.009(5) -0.012(5)
N5 0.055(7) 0.046(7) 0.040(6) -0.003(5) -0.017(5) -0.010(6)
N6 0.044(6) 0.044(7) 0.040(6) -0.015(5) -0.009(5) -0.009(5)
N7 0.048(7) 0.050(7) 0.035(6) -0.020(5) 0.001(5) -0.014(5)
N8 0.040(6) 0.059(8) 0.041(6) -0.022(6) -0.004(5) -0.013(6)
N9 0.039(6) 0.044(7) 0.044(6) -0.015(5) -0.003(5) -0.009(5)
N10 0.044(6) 0.047(7) 0.033(6) -0.013(5) -0.007(5) -0.012(5)
O1 0.077(8) 0.076(8) 0.078(8) -0.030(7) -0.006(6) -0.043(7)
O2 0.047(6) 0.060(7) 0.087(8) -0.014(6) 0.007(6) -0.022(5)
O3 0.056(7) 0.098(9) 0.054(7) -0.037(7) 0.004(5) -0.022(6)
O4 0.041(6) 0.090(9) 0.055(6) -0.023(6) 0.009(5) -0.025(6)
O5 0.041(6) 0.077(8) 0.057(6) -0.014(6) 0.006(5) -0.032(5)
O6 0.059(6) 0.059(6) 0.050(6) -0.015(5) 0.008(5) -0.030(5)
O7 0.094(10) 0.057(7) 0.098(10) -0.009(7) 0.008(8) -0.040(7)
O8 0.050(7) 0.071(8) 0.080(8) 0.022(7) 0.008(6) -0.021(6)
O9 0.053(6) 0.037(5) 0.047(5) 0.004(4) -0.013(4) -0.016(4)
O10 0.078(8) 0.054(7) 0.046(6) 0.007(5) -0.023(6) -0.015(6)
O11 0.076(7) 0.079(7) 0.099(8) -0.016(6) -0.012(6) -0.041(6)
O12 0.070(7) 0.057(6) 0.110(9) -0.013(6) 0.002(6) -0.020(6)
O13 0.076(8) 0.089(9) 0.056(7) -0.012(7) -0.011(6) 0.010(7)
O14 0.074(8) 0.076(8) 0.088(9) -0.041(7) 0.036(7) -0.035(7)
O15 0.084(10) 0.119(12) 0.125(12) -0.066(10) 0.044(9) -0.069(9)
O16 0.142(11) 0.174(12) 0.137(11) -0.023(9) -0.037(8) -0.022(8)
O17 0.041(6) 0.098(9) 0.053(6) -0.016(6) 0.001(5) -0.011(6)
O18 0.121(13) 0.122(13) 0.120(13) -0.012(5) -0.016(5) -0.030(6)
O19 0.19(2) 0.19(2) 0.19(2) -0.012(5) -0.020(6) -0.041(7)

loop_
_atom_type_symbol
_atom_type_description
_atom_type_scat_dispersion_real
_atom_type_scat_dispersion_imag
_atom_type_scat_source
C C 0.0033 0.0016 'International Tables Vol C Tables 4.2.6.8 and 6.1.1.4'
H H 0.0000 0.0000 'International Tables Vol C Tables 4.2.6.8 and 6.1.1.4'
N N 0.0061 0.0033 'International Tables Vol C Tables 4.2.6.8 and 6.1.1.4'
O O 0.0106 0.0060 'International Tables Vol C Tables 4.2.6.8 and 6.1.1.4'
Cd Cd -0.8075 1.2024 'International Tables Vol C Tables 4.2.6.8 and 6.1.1.4'

loop_
_geom_angle_atom_site_label_1
_geom_angle_atom_site_label_2
_geom_angle_atom_site_label_3
_geom_angle
_geom_angle_site_symmetry_1
_geom_angle_site_symmetry_3
_geom_angle_publ_flag
O4 Cd1 N10 140.4(4) . 2_677 y
O4 Cd1 N1 88.5(4) . . y
N10 Cd1 N1 88.8(4) 2_677 . y
O4 Cd1 O13 92.1(4) . . y
N10 Cd1 O13 88.9(4) 2_677 . y
N1 Cd1 O13 177.0(5) . . y
O4 Cd1 O2 81.3(4) . . y
N10 Cd1 O2 138.3(4) 2_677 . y
N1 Cd1 O2 92.3(4) . . y
O13 Cd1 O2 90.7(5) . . y
O4 Cd1 O1 134.6(4) . . y
N10 Cd1 O1 84.9(4) 2_677 . y
N1 Cd1 O1 91.9(4) . . y
O13 Cd1 O1 89.8(5) . . y
O2 Cd1 O1 53.3(4) . . y
O4 Cd1 O3 53.2(3) . . y
N10 Cd1 O3 87.7(4) 2_677 . y
N1 Cd1 O3 94.2(4) . . y
O13 Cd1 O3 83.8(5) . . y
O2 Cd1 O3 133.7(4) . . y
O1 Cd1 O3 170.3(4) . . y
O16 Cd2 O7 138.3(8) . . y
O16 Cd2 O5 89.3(7) . . y
O7 Cd2 O5 91.3(5) . . y
O16 Cd2 O14 120.4(8) . . y
O7 Cd2 O14 101.2(5) . . y
O5 Cd2 O14 89.9(4) . . y
O16 Cd2 O15 92.3(8) . . y
O7 Cd2 O15 92.5(6) . . y
O5 Cd2 O15 172.3(4) . . y
O14 Cd2 O15 82.8(4) . . y
N5 Cd3 N6 90.3(4) 2_676 . y
N5 Cd3 O17 87.7(4) 2_676 . y
N6 Cd3 O17 173.7(4) . . y
N5 Cd3 O9 142.7(4) 2_676 . y
N6 Cd3 O9 88.2(4) . . y
O17 Cd3 O9 89.7(4) . . y
N5 Cd3 O11 84.1(5) 2_676 . y
N6 Cd3 O11 92.1(5) . . y
O17 Cd3 O11 93.7(5) . . y
O9 Cd3 O11 133.2(4) . . y
N5 Cd3 O12 136.9(5) 2_676 . y
N6 Cd3 O12 93.4(4) . . y
O17 Cd3 O12 92.1(4) . . y
O9 Cd3 O12 80.4(4) . . y
O11 Cd3 O12 52.8(5) . . y
N5 Cd3 O10 89.5(4) 2_676 . y
N6 Cd3 O10 91.8(4) . . y
O17 Cd3 O10 82.2(4) . . y
O9 Cd3 O10 53.4(3) . . y
O11 Cd3 O10 172.5(4) . . y
O12 Cd3 O10 133.2(4) . . y
O1 C1 O2 119.5(13) . . ?
O1 C1 C2 120.1(14) . . ?
O2 C1 C2 120.3(14) . . ?
C3 C2 C4 119.2(13) . . ?
C3 C2 C1 120.1(13) . . ?
C4 C2 C1 120.7(13) . . ?
C4 C3 C2 120.2(13) 2_557 . ?
C3 C4 C2 120.7(13) 2_557 . ?
O3 C5 O4 122.1(13) . . ?
O3 C5 C6 120.6(13) . . ?
O4 C5 C6 117.2(12) . . ?
C7 C6 C11 118.8(13) . . ?
C7 C6 C5 121.4(12) . . ?
C11 C6 C5 119.7(12) . . ?
C8 C7 C6 121.3(13) . . ?
C8 C7 H7A 119.3 . . ?
C6 C7 H7A 119.3 . . ?
C7 C8 C9 120.9(13) . . ?
C7 C8 H8A 119.5 . . ?
C9 C8 H8A 119.5 . . ?
C10 C9 C8 118.5(13) . . ?
C10 C9 C12 119.3(13) . . ?
C8 C9 C12 122.1(12) . . ?
C9 C10 C11 120.2(14) . . ?
C9 C10 H10A 119.9 . . ?
C11 C10 H10A 119.9 . . ?
C6 C11 C10 120.1(14) . . ?
C6 C11 H11A 119.9 . . ?
C10 C11 H11A 119.9 . . ?
O6 C12 O5 126.4(14) . . ?
O6 C12 C9 116.9(12) . . ?
O5 C12 C9 116.7(13) . . ?
O7 C13 O8 120.1(16) . . ?
O7 C13 C14 121.2(15) . . ?
O8 C13 C14 118.7(15) . . ?
C19 C14 C15 116.3(13) . . ?
C19 C14 C13 124.3(14) . . ?
C15 C14 C13 119.3(13) . . ?
C16 C15 C14 121.3(13) . . ?
C16 C15 H15A 119.3 . . ?
C14 C15 H15A 119.3 . . ?
C15 C16 C17 122.1(13) . . ?
C15 C16 H16A 118.9 . . ?
C17 C16 H16A 118.9 . . ?
C16 C17 C18 118.1(13) . . ?
C16 C17 C20 122.7(12) . . ?
C18 C17 C20 119.2(12) . . ?
C19 C18 C17 118.7(13) . . ?
C19 C18 H18A 120.7 . . ?
C17 C18 H18A 120.7 . . ?
C14 C19 C18 123.4(14) . . ?
C14 C19 H19A 118.3 . . ?
C18 C19 H19A 118.3 . . ?
O10 C20 O9 121.6(14) . . ?
O10 C20 C17 119.3(13) . . ?
O9 C20 C17 119.0(12) . . ?
O11 C21 O12 119.7(17) . . ?
O11 C21 C22 120.4(19) . . ?
O12 C21 C22 119.9(18) . . ?
C24 C22 C23 118.5(13) . . ?
C24 C22 C21 122.9(15) . . ?
C23 C22 C21 118.6(15) . . ?
C24 C23 C22 119.1(14) 2_886 . ?
C23 C24 C22 122.4(14) 2_886 . ?
N1 C25 C26 124.3(13) . . ?
N1 C25 H25A 117.9 . . ?
C26 C25 H25A 117.9 . . ?
C25 C26 C27 118.8(13) . . ?
C25 C26 H26A 120.6 . . ?
C27 C26 H26A 120.6 . . ?
C28 C27 C26 118.3(13) . . ?
C28 C27 C30 120.6(12) . . ?
C26 C27 C30 121.0(13) . . ?
C27 C28 C29 120.3(12) . . ?
C27 C28 H28A 119.9 . . ?
C29 C28 H28A 119.9 . . ?
N1 C29 C28 121.0(13) . . ?
N1 C29 H29A 119.5 . . ?
C28 C29 H29A 119.5 . . ?
N3 C30 N4 114.0(12) . . ?
N3 C30 C27 123.2(12) . . ?
N4 C30 C27 122.9(12) . . ?
N4 C31 N2 111.4(12) . . ?
N4 C31 C32 125.8(12) . . ?
N2 C31 C32 122.7(13) . . ?
C33 C32 C36 118.3(12) . . ?
C33 C32 C31 124.5(13) . . ?
C36 C32 C31 117.3(12) . . ?
C34 C33 C32 119.7(13) . . ?
C34 C33 H33A 120.1 . . ?
C32 C33 H33A 120.1 . . ?
N5 C34 C33 122.7(14) . . ?
N5 C34 H34A 118.6 . . ?
C33 C34 H34A 118.6 . . ?
C36 C35 N5 123.4(13) . . ?
C36 C35 H35A 118.3 . . ?
N5 C35 H35A 118.3 . . ?
C35 C36 C32 118.5(13) . . ?
C35 C36 H36A 121.1 . . ?
C32 C36 H36A 120.4 . . ?
N6 C37 C38 124.9(14) . . ?
N6 C37 H37A 117.6 . . ?
C38 C37 H37A 117.6 . . ?
C37 C38 C39 118.9(13) . . ?
C37 C38 H38A 120.5 . . ?
C39 C38 H38A 120.5 . . ?
C38 C39 C40 118.4(12) . . ?
C38 C39 C42 120.1(11) . . ?
C40 C39 C42 121.6(12) . . ?
C41 C40 C39 118.1(13) . . ?
C41 C40 H40A 120.9 . . ?
C39 C40 H40A 120.9 . . ?
N6 C41 C40 123.5(12) . . ?
N6 C41 H41A 118.2 . . ?
C40 C41 H41A 118.2 . . ?
N8 C42 N9 115.6(11) . . ?
N8 C42 C39 122.3(12) . . ?
N9 C42 C39 122.1(12) . . ?
N9 C43 N7 111.2(11) . . ?
N9 C43 C44 124.0(12) . . ?
N7 C43 C44 124.7(12) . . ?
C45 C44 C48 118.8(12) . . ?
C45 C44 C43 117.9(12) . . ?
C48 C44 C43 123.2(12) . . ?
C44 C45 C46 118.6(14) . . ?
C44 C45 H45A 120.7 . . ?
C46 C45 H45A 120.7 . . ?
N10 C46 C45 122.8(13) . . ?
N10 C46 H46A 118.6 . . ?
C45 C46 H46A 118.6 . . ?
C48 C47 N10 123.5(13) . . ?
C48 C47 H47A 118.3 . . ?
N10 C47 H47A 118.3 . . ?
C47 C48 C44 118.4(12) . . ?
C47 C48 H48A 120.8 . . ?
C44 C48 H48A 120.8 . . ?
C25 N1 C29 117.2(12) . . ?
C25 N1 Cd1 123.7(9) . . ?
C29 N1 Cd1 118.7(10) . . ?
C31 N2 N3 108.0(11) . . ?
C31 N2 H2 136.6 . . ?
N3 N2 H2 115.5 . . ?
C30 N3 N2 102.9(10) . . ?
C31 N4 C30 103.8(11) . . ?
C34 N5 C35 117.3(12) . . ?
C34 N5 Cd3 122.0(10) . 2_676 ?
C35 N5 Cd3 120.6(9) . 2_676 ?
C37 N6 C41 116.1(12) . . ?
C37 N6 Cd3 121.2(10) . . ?
C41 N6 Cd3 122.3(9) . . ?
C43 N7 N8 109.7(11) . . ?
C43 N7 H7 135.3 . . ?
N8 N7 H7 114.0 . . ?
C42 N8 N7 101.0(10) . . ?
C43 N9 C42 102.4(11) . . ?
C46 N10 C47 117.7(11) . . ?
C46 N10 Cd1 120.5(8) . 2_677 ?
C47 N10 Cd1 121.8(9) . 2_677 ?
C1 O1 Cd1 92.7(10) . . ?
C1 O2 Cd1 94.3(9) . . ?
C5 O3 Cd1 87.3(9) . . ?
C5 O4 Cd1 97.2(8) . . ?
C12 O5 Cd2 125.6(10) . . ?
C13 O7 Cd2 107.2(12) . . ?
C20 O9 Cd3 95.6(8) . . ?
C20 O10 Cd3 89.4(9) . . ?
C21 O11 Cd3 94.9(12) . . ?
C21 O12 Cd3 92.0(12) . . ?
Cd1 O13 H13A 120.4 . . ?
Cd1 O13 H13B 122.8 . . ?
H13A O13 H13B 116.8 . . ?
Cd2 O14 H14A 118.0 . . ?
Cd2 O14 H14B 119.1 . . ?
H14A O14 H14B 122.9 . . ?
Cd2 O15 H15B 122.9 . . ?
Cd2 O15 H15C 120.4 . . ?
H15B O15 H15C 116.6 . . ?
Cd2 O16 H16B 121.8 . . ?
Cd2 O16 H16C 122.3 . . ?
H16B O16 H16C 115.8 . . ?
Cd3 O17 H17A 121.7 . . ?
Cd3 O17 H17B 119.9 . . ?
H17A O17 H17B 118.2 . . ?

loop_
_geom_bond_atom_site_label_1
_geom_bond_atom_site_label_2
_geom_bond_distance
_geom_bond_site_symmetry_2
_geom_bond_publ_flag
Cd1 O4 2.325(10) . y
Cd1 N10 2.325(10) 2_677 y
Cd1 N1 2.335(12) . y
Cd1 O13 2.352(13) . y
Cd1 O2 2.379(11) . y
Cd1 O1 2.429(12) . y
Cd1 O3 2.568(12) . y
Cd2 O16 2.09(2) . y
Cd2 O7 2.195(14) . y
Cd2 O5 2.267(10) . y
Cd2 O14 2.285(12) . y
Cd2 O15 2.370(13) . y
Cd3 N5 2.312(11) 2_676 y
Cd3 N6 2.320(11) . y
Cd3 O17 2.361(11) . y
Cd3 O9 2.367(9) . y
Cd3 O11 2.396(13) . y
Cd3 O12 2.458(14) . y
Cd3 O10 2.500(11) . y
C1 O1 1.235(18) . ?
C1 O2 1.264(18) . ?
C1 C2 1.491(19) . ?
C2 C3 1.39(2) . ?
C2 C4 1.411(19) . ?
C3 C4 1.35(2) 2_557 ?
C4 C3 1.35(2) 2_557 ?
C5 O3 1.229(17) . ?
C5 O4 1.286(18) . ?
C5 C6 1.490(19) . ?
C6 C7 1.395(19) . ?
C6 C11 1.398(19) . ?
C7 C8 1.35(2) . ?
C7 H7A 0.9300 . ?
C8 C9 1.41(2) . ?
C8 H8A 0.9300 . ?
C9 C10 1.39(2) . ?
C9 C12 1.52(2) . ?
C10 C11 1.40(2) . ?
C10 H10A 0.9300 . ?
C11 H11A 0.9300 . ?
C12 O6 1.243(17) . ?
C12 O5 1.267(17) . ?
C13 O7 1.21(2) . ?
C13 O8 1.244(19) . ?
C13 C14 1.48(2) . ?
C14 C19 1.363(19) . ?
C14 C15 1.41(2) . ?
C15 C16 1.36(2) . ?
C15 H15A 0.9300 . ?
C16 C17 1.367(19) . ?
C16 H16A 0.9300 . ?
C17 C18 1.42(2) . ?
C17 C20 1.49(2) . ?
C18 C19 1.39(2) . ?
C18 H18A 0.9300 . ?
C19 H19A 0.9300 . ?
C20 O10 1.252(16) . ?
C20 O9 1.256(17) . ?
C21 O11 1.25(2) . ?
C21 O12 1.25(2) . ?
C21 C22 1.45(2) . ?
C22 C24 1.40(2) . ?
C22 C23 1.43(2) . ?
C23 C24 1.37(2) 2_886 ?
C24 C23 1.37(2) 2_886 ?
C25 N1 1.319(18) . ?
C25 C26 1.37(2) . ?
C25 H25A 0.9300 . ?
C26 C27 1.377(19) . ?
C26 H26A 0.9300 . ?
C27 C28 1.37(2) . ?
C27 C30 1.47(2) . ?
C28 C29 1.38(2) . ?
C28 H28A 0.9300 . ?
C29 N1 1.372(17) . ?
C29 H29A 0.9300 . ?
C30 N3 1.310(17) . ?
C30 N4 1.365(16) . ?
C31 N4 1.283(18) . ?
C31 N2 1.347(17) . ?
C31 C32 1.482(17) . ?
C32 C33 1.38(2) . ?
C32 C36 1.393(19) . ?
C33 C34 1.377(19) . ?
C33 H33A 0.9300 . ?
C34 N5 1.322(18) . ?
C34 H34A 0.9300 . ?
C35 C36 1.36(2) . ?
C35 N5 1.366(19) . ?
C35 H35A 0.9300 . ?
C36 H36A 0.9572 . ?
C37 N6 1.309(17) . ?
C37 C38 1.37(2) . ?
C37 H37A 0.9300 . ?
C38 C39 1.37(2) . ?
C38 H38A 0.9300 . ?
C39 C40 1.387(18) . ?
C39 C42 1.475(18) . ?
C40 C41 1.38(2) . ?
C40 H40A 0.9300 . ?
C41 N6 1.349(18) . ?
C41 H41A 0.9300 . ?
C42 N8 1.341(17) . ?
C42 N9 1.373(17) . ?
C43 N9 1.324(17) . ?
C43 N7 1.348(17) . ?
C43 C44 1.466(17) . ?
C44 C45 1.376(19) . ?
C44 C48 1.398(19) . ?
C45 C46 1.376(19) . ?
C45 H45A 0.9300 . ?
C46 N10 1.324(17) . ?
C46 H46A 0.9300 . ?
C47 C48 1.340(19) . ?
C47 N10 1.353(17) . ?
C47 H47A 0.9300 . ?
C48 H48A 0.9300 . ?
N2 N3 1.376(16) . ?
N2 H2 0.8952 . ?
N5 Cd3 2.312(11) 2_676 ?
N7 N8 1.392(15) . ?
N7 H7 0.8430 . ?
N10 Cd1 2.325(10) 2_677 ?
O13 H13A 0.8932 . ?
O13 H13B 0.8346 . ?
O14 H14A 0.8551 . ?
O14 H14B 0.8208 . ?
O15 H15B 0.8346 . ?
O15 H15C 0.8951 . ?
O16 H16B 0.8803 . ?
O16 H16C 0.8572 . ?
O17 H17A 0.8340 . ?
O17 H17B 0.8810 . ?
O18 H18 1.0273 . ?
O19 H19 0.8500 . ?

loop_
_geom_torsion_atom_site_label_1
_geom_torsion_atom_site_label_2
_geom_torsion_atom_site_label_3
_geom_torsion_atom_site_label_4
_geom_torsion
_geom_torsion_site_symmetry_1
_geom_torsion_site_symmetry_4
O1 C1 C2 C3 -1(2) . .
O2 C1 C2 C3 -177.5(14) . .
O1 C1 C2 C4 178.8(15) . .
O2 C1 C2 C4 2(2) . .
C4 C2 C3 C4 1(3) . 2_557
C1 C2 C3 C4 -179.7(15) . 2_557
C3 C2 C4 C3 -1(3) . 2_557
C1 C2 C4 C3 179.7(15) . 2_557
O3 C5 C6 C7 2(2) . .
O4 C5 C6 C7 -176.7(15) . .
O3 C5 C6 C11 -179.9(16) . .
O4 C5 C6 C11 1(2) . .
C11 C6 C7 C8 2(2) . .
C5 C6 C7 C8 179.5(14) . .
C6 C7 C8 C9 -2(2) . .
C7 C8 C9 C10 2(2) . .
C7 C8 C9 C12 -176.3(14) . .
C8 C9 C10 C11 -3(3) . .
C12 C9 C10 C11 176.0(16) . .
C7 C6 C11 C10 -2(3) . .
C5 C6 C11 C10 -179.9(16) . .
C9 C10 C11 C6 3(3) . .
C10 C9 C12 O6 -12(2) . .
C8 C9 C12 O6 166.6(14) . .
C10 C9 C12 O5 169.5(15) . .
C8 C9 C12 O5 -12(2) . .
O7 C13 C14 C19 178.4(16) . .
O8 C13 C14 C19 -3(2) . .
O7 C13 C14 C15 -5(2) . .
O8 C13 C14 C15 173.2(14) . .
C19 C14 C15 C16 0(2) . .
C13 C14 C15 C16 -176.7(14) . .
C14 C15 C16 C17 0(2) . .
C15 C16 C17 C18 0(2) . .
C15 C16 C17 C20 179.1(14) . .
C16 C17 C18 C19 1(2) . .
C20 C17 C18 C19 -178.5(13) . .
C15 C14 C19 C18 1(2) . .
C13 C14 C19 C18 177.2(15) . .
C17 C18 C19 C14 -1(2) . .
C16 C17 C20 O10 3(2) . .
C18 C17 C20 O10 -177.5(14) . .
C16 C17 C20 O9 -173.1(13) . .
C18 C17 C20 O9 6(2) . .
O11 C21 C22 C24 177.9(16) . .
O12 C21 C22 C24 -4(3) . .
O11 C21 C22 C23 -1(3) . .
O12 C21 C22 C23 177.6(16) . .
C24 C22 C23 C24 0(2) . 2_886
C21 C22 C23 C24 178.8(15) . 2_886
C23 C22 C24 C23 0(3) . 2_886
C21 C22 C24 C23 -178.7(16) . 2_886
N1 C25 C26 C27 0(2) . .
C25 C26 C27 C28 2(2) . .
C25 C26 C27 C30 -176.1(13) . .
C26 C27 C28 C29 -1(2) . .
C30 C27 C28 C29 176.3(13) . .
C27 C28 C29 N1 0(2) . .
C28 C27 C30 N3 -169.8(14) . .
C26 C27 C30 N3 8(2) . .
C28 C27 C30 N4 9(2) . .
C26 C27 C30 N4 -173.4(13) . .
N4 C31 C32 C33 -179.8(14) . .
N2 C31 C32 C33 -3(2) . .
N4 C31 C32 C36 1(2) . .
N2 C31 C32 C36 177.2(14) . .
C36 C32 C33 C34 0(2) . .
C31 C32 C33 C34 -179.2(14) . .
C32 C33 C34 N5 1(3) . .
N5 C35 C36 C32 -2(3) . .
C33 C32 C36 C35 0(2) . .
C31 C32 C36 C35 179.8(15) . .
N6 C37 C38 C39 2(3) . .
C37 C38 C39 C40 -2(2) . .
C37 C38 C39 C42 177.5(14) . .
C38 C39 C40 C41 2(2) . .
C42 C39 C40 C41 -177.8(13) . .
C39 C40 C41 N6 -1(2) . .
C38 C39 C42 N8 -175.7(14) . .
C40 C39 C42 N8 4(2) . .
C38 C39 C42 N9 5(2) . .
C40 C39 C42 N9 -174.9(14) . .
N9 C43 C44 C45 0(2) . .
N7 C43 C44 C45 176.0(15) . .
N9 C43 C44 C48 -179.1(14) . .
N7 C43 C44 C48 -3(2) . .
C48 C44 C45 C46 -1(2) . .
C43 C44 C45 C46 179.9(14) . .
C44 C45 C46 N10 -2(2) . .
N10 C47 C48 C44 -3(3) . .
C45 C44 C48 C47 3(2) . .
C43 C44 C48 C47 -178.0(15) . .
C26 C25 N1 C29 -1(2) . .
C26 C25 N1 Cd1 171.3(11) . .
C28 C29 N1 C25 1(2) . .
C28 C29 N1 Cd1 -171.4(11) . .
O4 Cd1 N1 C25 -105.3(11) . .
N10 Cd1 N1 C25 35.2(11) 2_677 .
O13 Cd1 N1 C25 -5(9) . .
O2 Cd1 N1 C25 173.5(11) . .
O1 Cd1 N1 C25 120.1(11) . .
O3 Cd1 N1 C25 -52.4(11) . .
O4 Cd1 N1 C29 66.8(10) . .
N10 Cd1 N1 C29 -152.7(10) 2_677 .
O13 Cd1 N1 C29 167(8) . .
O2 Cd1 N1 C29 -14.4(10) . .
O1 Cd1 N1 C29 -67.8(10) . .
O3 Cd1 N1 C29 119.8(10) . .
N4 C31 N2 N3 -1.0(16) . .
C32 C31 N2 N3 -178.1(12) . .
N4 C30 N3 N2 0.1(15) . .
C27 C30 N3 N2 179.0(12) . .
C31 N2 N3 C30 0.6(15) . .
N2 C31 N4 C30 1.0(15) . .
C32 C31 N4 C30 178.0(13) . .
N3 C30 N4 C31 -0.7(16) . .
C27 C30 N4 C31 -179.6(13) . .
C33 C34 N5 C35 -2(2) . .
C33 C34 N5 Cd3 176.5(12) . 2_676
C36 C35 N5 C34 3(2) . .
C36 C35 N5 Cd3 -175.9(13) . 2_676
C38 C37 N6 C41 -1(2) . .
C38 C37 N6 Cd3 -174.2(12) . .
C40 C41 N6 C37 0(2) . .
C40 C41 N6 Cd3 173.7(12) . .
N5 Cd3 N6 C37 -146.3(12) 2_676 .
O17 Cd3 N6 C37 141(3) . .
O9 Cd3 N6 C37 70.9(12) . .
O11 Cd3 N6 C37 -62.2(12) . .
O12 Cd3 N6 C37 -9.3(12) . .
O10 Cd3 N6 C37 124.2(12) . .
N5 Cd3 N6 C41 40.6(11) 2_676 .
O17 Cd3 N6 C41 -32(4) . .
O9 Cd3 N6 C41 -102.2(11) . .
O11 Cd3 N6 C41 124.7(11) . .
O12 Cd3 N6 C41 177.6(11) . .
O10 Cd3 N6 C41 -48.9(11) . .
N9 C43 N7 N8 -0.9(17) . .
C44 C43 N7 N8 -177.7(13) . .
N9 C42 N8 N7 -1.7(16) . .
C39 C42 N8 N7 179.2(13) . .
C43 N7 N8 C42 1.5(15) . .
N7 C43 N9 C42 -0.2(16) . .
C44 C43 N9 C42 176.7(14) . .
N8 C42 N9 C43 1.3(17) . .
C39 C42 N9 C43 -179.6(13) . .
C45 C46 N10 C47 2(2) . .
C45 C46 N10 Cd1 -176.1(12) . 2_677
C48 C47 N10 C46 0(2) . .
C48 C47 N10 Cd1 178.2(12) . 2_677
O2 C1 O1 Cd1 4.1(16) . .
C2 C1 O1 Cd1 -172.5(12) . .
O4 Cd1 O1 C1 -0.6(13) . .
N10 Cd1 O1 C1 177.8(10) 2_677 .
N1 Cd1 O1 C1 89.1(10) . .
O13 Cd1 O1 C1 -93.3(10) . .
O2 Cd1 O1 C1 -2.4(9) . .
O3 Cd1 O1 C1 -142(2) . .
O1 C1 O2 Cd1 -4.2(16) . .
C2 C1 O2 Cd1 172.4(12) . .
O4 Cd1 O2 C1 -176.4(10) . .
N10 Cd1 O2 C1 2.5(13) 2_677 .
N1 Cd1 O2 C1 -88.4(10) . .
O13 Cd1 O2 C1 91.6(10) . .
O1 Cd1 O2 C1 2.3(9) . .
O3 Cd1 O2 C1 173.6(9) . .
O4 C5 O3 Cd1 3.7(16) . .
C6 C5 O3 Cd1 -175.3(13) . .
O4 Cd1 O3 C5 -2.1(9) . .
N10 Cd1 O3 C5 -175.7(10) 2_677 .
N1 Cd1 O3 C5 -87.0(10) . .
O13 Cd1 O3 C5 95.2(10) . .
O2 Cd1 O3 C5 10.3(12) . .
O1 Cd1 O3 C5 144(2) . .
O3 C5 O4 Cd1 -4.1(18) . .
C6 C5 O4 Cd1 174.9(11) . .
N10 Cd1 O4 C5 12.2(13) 2_677 .
N1 Cd1 O4 C5 98.5(10) . .
O13 Cd1 O4 C5 -78.6(10) . .
O2 Cd1 O4 C5 -168.9(10) . .
O1 Cd1 O4 C5 -170.3(9) . .
O3 Cd1 O4 C5 2.1(9) . .
O6 C12 O5 Cd2 3(2) . .
C9 C12 O5 Cd2 -178.5(9) . .
O16 Cd2 O5 C12 -122.4(14) . .
O7 Cd2 O5 C12 99.3(13) . .
O14 Cd2 O5 C12 -2.0(13) . .
O15 Cd2 O5 C12 -20(5) . .
O8 C13 O7 Cd2 -5.5(18) . .
C14 C13 O7 Cd2 172.9(11) . .
O16 Cd2 O7 C13 19.8(17) . .
O5 Cd2 O7 C13 110.2(11) . .
O14 Cd2 O7 C13 -159.6(11) . .
O15 Cd2 O7 C13 -76.5(11) . .
O10 C20 O9 Cd3 0.0(14) . .
C17 C20 O9 Cd3 176.2(10) . .
N5 Cd3 O9 C20 5.4(11) 2_676 .
N6 Cd3 O9 C20 93.6(8) . .
O17 Cd3 O9 C20 -80.5(8) . .
O11 Cd3 O9 C20 -175.2(8) . .
O12 Cd3 O9 C20 -172.7(9) . .
O10 Cd3 O9 C20 0.0(8) . .
O9 C20 O10 Cd3 0.0(14) . .
C17 C20 O10 Cd3 -176.2(11) . .
N5 Cd3 O10 C20 -176.8(9) 2_676 .
N6 Cd3 O10 C20 -86.4(9) . .
O17 Cd3 O10 C20 95.5(9) . .
O9 Cd3 O10 C20 0.0(8) . .
O11 Cd3 O10 C20 152(3) . .
O12 Cd3 O10 C20 9.9(11) . .
O12 C21 O11 Cd3 7(2) . .
C22 C21 O11 Cd3 -174.2(15) . .
N5 Cd3 O11 C21 178.7(12) 2_676 .
N6 Cd3 O11 C21 88.5(12) . .
O17 Cd3 O11 C21 -94.0(12) . .
O9 Cd3 O11 C21 -0.9(14) . .
O12 Cd3 O11 C21 -4.1(11) . .
O10 Cd3 O11 C21 -150(3) . .
O11 C21 O12 Cd3 -7(2) . .
C22 C21 O12 Cd3 174.4(15) . .
N5 Cd3 O12 C21 8.2(14) 2_676 .
N6 Cd3 O12 C21 -85.9(12) . .
O17 Cd3 O12 C21 97.1(12) . .
O9 Cd3 O12 C21 -173.5(12) . .
O11 Cd3 O12 C21 4.1(11) . .
O10 Cd3 O12 C21 178.4(11) . .
